data_4304783
loop_
_publ_author_name
'Thomas A. Scott'
'R. H. Holm'

_publ_contact_author_address
;Harvard University 
Department of Chemistry and Chemical Biology
12 Oxford St.
Cambridge, MA 02138
;
_publ_contact_author_email holm@chemistry.harvard.edu
_publ_contact_author_fax 617-496-9289
_publ_contact_author_name 'R. H. Holm'
_publ_contact_author_phone 617-496-3215
_publ_section_title
;
VFe3S4 Single and Double Cubane Clusters: Synthesis, Structures, and
Dependence of Redox Potentials and Electron Distribution on Ligation and
Heterometal
;
_journal_name_full 'Inorganic Chemistry'
_journal_page_first 3426
_journal_page_last 3432
_journal_paper_doi 10.1021/ic702372f
_journal_volume 47
_journal_year 2008
_chemical_formula_moiety (Bu4N)4((C9H10N6B)2V2Fe6S8(CN)4)(CH3CN)6
_chemical_formula_sum 'C98 H182 B2 Fe6 N26 S8 V2'
_chemical_formula_weight 2438.79
_chemical_melting_point ?
_chemical_name_common 'Cyano vanadium edge-bridged-double-cubane'
_chemical_name_systematic
;
 tetrakis(Tetrabutylammonium) 
 bis(\m4-sulfido)-hexakis(\m3-sulfido)-tetracyano-bis(hydrogen 
 tris(pyrazolyl)borato-N,N',N")-hexa-iron-di-vanadium acetonitrile solvate
;
_space_group_IT_number 14
_symmetry_cell_setting monoclinic
_symmetry_space_group_name_Hall '-P 2yn'
_symmetry_space_group_name_H-M 'P 1 21/n 1'
_atom_sites_solution_hydrogens geom
_atom_sites_solution_primary direct
_atom_sites_solution_secondary difmap
_audit_creation_method SHELXL-97
_cell_angle_alpha 90.00
_cell_angle_beta 110.141(2)
_cell_angle_gamma 90.00
_cell_formula_units_Z 2
_cell_length_a 18.617(3)
_cell_length_b 16.165(3)
_cell_length_c 23.299(4)
_cell_measurement_temperature 193(2)
_cell_volume 6583(2)
_computing_cell_refinement 'Bruker SMART'
_computing_data_collection 'Bruker SMART'
_computing_data_reduction 'Bruker SAINT'
_computing_molecular_graphics 'Bruker SHELXTL'
_computing_publication_material 'Bruker SHELXTL'
_computing_structure_refinement 'SHELXL-97 (Sheldrick, 1997)'
_computing_structure_solution 'SHELXS-97 (Sheldrick, 1990)'
_diffrn_ambient_temperature 193(2)
_diffrn_measured_fraction_theta_full 0.995
_diffrn_measured_fraction_theta_max 0.995
_diffrn_measurement_device_type 'CCD area detector'
_diffrn_measurement_method 'phi and omega scans'
_diffrn_radiation_monochromator graphite
_diffrn_radiation_source 'fine-focus sealed tube'
_diffrn_radiation_type MoK\a
_diffrn_radiation_wavelength 0.71073
_diffrn_reflns_av_R_equivalents 0.1926
_diffrn_reflns_av_sigmaI/netI 0.1941
_diffrn_reflns_limit_h_max 22
_diffrn_reflns_limit_h_min -21
_diffrn_reflns_limit_k_max 19
_diffrn_reflns_limit_k_min -15
_diffrn_reflns_limit_l_max 19
_diffrn_reflns_limit_l_min -27
_diffrn_reflns_number 35065
_diffrn_reflns_theta_full 25.02
_diffrn_reflns_theta_max 25.02
_diffrn_reflns_theta_min 1.57
_exptl_absorpt_coefficient_mu 0.950
_exptl_absorpt_correction_type empirical
_exptl_absorpt_process_details SADABS
_exptl_crystal_colour black
_exptl_crystal_density_diffrn 1.189
_exptl_crystal_density_meas 0
_exptl_crystal_density_method 'not measured'
_exptl_crystal_description 'primatic plate'
_exptl_crystal_F_000 2496
_exptl_crystal_size_max 0.14
_exptl_crystal_size_mid 0.14
_exptl_crystal_size_min 0.08
_refine_diff_density_max 0.919
_refine_diff_density_min -0.461
_refine_diff_density_rms 0.096
_refine_ls_extinction_method none
_refine_ls_goodness_of_fit_ref 0.993
_refine_ls_hydrogen_treatment mixed
_refine_ls_matrix_type full
_refine_ls_number_parameters 655
_refine_ls_number_reflns 11575
_refine_ls_number_restraints 2
_refine_ls_restrained_S_all 0.994
_refine_ls_R_factor_all 0.1945
_refine_ls_R_factor_gt 0.0866
_refine_ls_shift/su_max 1.991
_refine_ls_shift/su_mean 0.058
_refine_ls_structure_factor_coef Fsqd
_refine_ls_weighting_details 'calc w=1/[\s^2^(Fo^2^)+(0.0747P)^2^+0.0000P] where P=(Fo^2^+2Fc^2^)/3'
_refine_ls_weighting_scheme calc
_refine_ls_wR_factor_gt 0.1711
_refine_ls_wR_factor_ref 0.2168
_reflns_number_gt 5356
_reflns_number_total 11575
_reflns_threshold_expression >2sigma(I)
_cod_data_source_file ic702372f-file001_2.cif
_cod_data_source_block ts2018fm
_cod_depositor_comments
;
The following automatic conversions were performed:
'_symmetry_cell_setting' value 'Monoclinic' changed to 'monoclinic'
according to '/home/saulius/struct/CIF-dictionaries/cif_core.dic'
dictionary named 'cif_core.dic' version 2.4.1 from 2010-06-29.

Automatic conversion script
Id: cif_fix_enum 1527 2010-12-29 10:47:43Z saulius 

The following automatic conversions were performed:

'_chemical_melting_point' value 'not measured' was changed to '?' -
the value is undefined or not given.

Automatic conversion script
Id: cif_fix_values 1646 2011-03-28 12:23:43Z adriana 
;
_cod_database_code 4304783

loop_
_symmetry_equiv_pos_as_xyz
'x, y, z'
'-x+1/2, y+1/2, -z+1/2'
'-x, -y, -z'
'x-1/2, -y-1/2, z-1/2'

loop_
_atom_site_label
_atom_site_type_symbol
_atom_site_fract_x
_atom_site_fract_y
_atom_site_fract_z
_atom_site_U_iso_or_equiv
_atom_site_adp_type
_atom_site_occupancy
_atom_site_symmetry_multiplicity
_atom_site_calc_flag
_atom_site_refinement_flags
_atom_site_disorder_assembly
_atom_site_disorder_group
C23 C 0.9728(13) 0.4118(15) 1.1055(11) 0.252(14) Uani 1 1 d . . .
H23A H 0.9842 0.4571 1.0820 0.378 Uiso 1 1 calc R . .
H23B H 1.0166 0.4032 1.1431 0.378 Uiso 1 1 calc R . .
H23C H 0.9276 0.4260 1.1159 0.378 Uiso 1 1 calc R . .
Fe2 Fe 0.88113(7) 1.03581(8) 0.07047(6) 0.0407(3) Uani 1 1 d . . .
Fe3 Fe 0.93901(6) 0.95580(7) -0.00570(6) 0.0372(3) Uani 1 1 d . . .
Fe1 Fe 0.96446(7) 0.90634(8) 0.11034(6) 0.0389(3) Uani 1 1 d . . .
V1 V 0.82186(8) 0.88594(8) 0.02664(6) 0.0348(4) Uani 1 1 d . . .
S1 S 0.93725(12) 0.82491(14) 0.02695(11) 0.0410(6) Uani 1 1 d . . .
S2 S 0.82017(12) 1.00766(14) -0.02902(10) 0.0404(6) Uani 1 1 d . . .
S3 S 0.85337(12) 0.93364(14) 0.12649(10) 0.0401(6) Uani 1 1 d . . .
S4 S 1.01169(12) 1.02945(14) 0.08214(10) 0.0429(6) Uani 1 1 d . . .
N4 N 0.7032(4) 0.9113(5) 0.0182(3) 0.0429(19) Uani 1 1 d . . .
N8 N 0.7928(4) 0.7669(4) 0.0584(3) 0.0396(18) Uani 1 1 d . . .
N6 N 0.7635(4) 0.8278(4) -0.0624(3) 0.0420(18) Uani 1 1 d . . .
N9 N 0.8204(4) 0.2675(5) 0.9074(4) 0.050(2) Uani 1 1 d . . .
N5 N 0.6985(4) 0.7822(5) -0.0745(4) 0.053(2) Uani 1 1 d . . .
N7 N 0.7253(4) 0.7275(5) 0.0306(4) 0.052(2) Uani 1 1 d . . .
N3 N 0.6463(4) 0.8546(5) -0.0025(4) 0.051(2) Uani 1 1 d . . .
N10 N 0.9143(5) 0.0849(6) 0.2870(4) 0.070(3) Uani 1 1 d . . .
C32 C 0.8363(5) 0.0778(6) 0.2385(5) 0.058(3) Uani 1 1 d . . .
H32A H 0.8364 0.0281 0.2137 0.070 Uiso 1 1 calc R . .
H32B H 0.8289 0.1263 0.2112 0.070 Uiso 1 1 calc R . .
C10 C 0.7933(6) 0.6466(7) 0.1049(5) 0.067(3) Uani 1 1 d . . .
H10 H 0.8095 0.6019 0.1330 0.080 Uiso 1 1 calc R . .
C4 C 0.5963(6) 0.9599(8) 0.0266(5) 0.069(3) Uani 1 1 d . . .
H4 H 0.5613 0.9959 0.0357 0.083 Uiso 1 1 calc R . .
C26 C 0.9170(6) 0.3983(6) 0.8143(6) 0.071(3) Uani 1 1 d . . .
H26A H 0.8743 0.3902 0.7752 0.085 Uiso 1 1 calc R . .
H26B H 0.9103 0.4531 0.8307 0.085 Uiso 1 1 calc R . .
C1 C 1.0352(5) 0.8670(6) 0.1950(4) 0.043(2) Uani 1 1 d . . .
C8 C 0.7803(5) 0.8289(5) -0.1138(4) 0.046(2) Uani 1 1 d . . .
H8 H 0.8231 0.8565 -0.1182 0.055 Uiso 1 1 calc R . .
C12 C 0.8230(5) 0.1829(6) 0.8804(4) 0.051(3) Uani 1 1 d . . .
H12A H 0.8766 0.1717 0.8840 0.061 Uiso 1 1 calc R . .
H12B H 0.8088 0.1416 0.9060 0.061 Uiso 1 1 calc R . .
C13 C 0.7735(6) 0.1685(6) 0.8152(5) 0.064(3) Uani 1 1 d . . .
H13A H 0.7922 0.2027 0.7880 0.076 Uiso 1 1 calc R . .
H13B H 0.7204 0.1857 0.8093 0.076 Uiso 1 1 calc R . .
C36 C 0.9186(7) 0.1606(7) 0.3258(5) 0.077(4) Uani 1 1 d . . .
H36A H 0.8786 0.1560 0.3447 0.092 Uiso 1 1 calc R . .
H36B H 0.9688 0.1604 0.3594 0.092 Uiso 1 1 calc R . .
C9 C 0.7253(6) 0.6541(7) 0.0572(5) 0.063(3) Uani 1 1 d . . .
H9 H 0.6853 0.6144 0.0452 0.076 Uiso 1 1 calc R . .
C16 C 0.7416(5) 0.2855(6) 0.9106(5) 0.059(3) Uani 1 1 d . . .
H16A H 0.7038 0.2827 0.8686 0.071 Uiso 1 1 calc R . .
H16B H 0.7416 0.3430 0.9252 0.071 Uiso 1 1 calc R . .
C25 C 0.9126(5) 0.3317(6) 0.8593(5) 0.058(3) Uani 1 1 d . . .
H25A H 0.9203 0.2766 0.8439 0.069 Uiso 1 1 calc R . .
H25B H 0.9537 0.3407 0.8992 0.069 Uiso 1 1 calc R . .
N1 N 1.0690(5) 0.8461(6) 0.2412(4) 0.072(3) Uani 1 1 d . . .
C11 C 0.8330(5) 0.7175(6) 0.1033(5) 0.052(3) Uani 1 1 d . . .
H11 H 0.8829 0.7297 0.1308 0.063 Uiso 1 1 calc R . .
C33 C 0.7678(6) 0.0720(8) 0.2590(5) 0.073(3) Uani 1 1 d . . .
H33A H 0.7642 0.1226 0.2817 0.088 Uiso 1 1 calc R . .
H33B H 0.7735 0.0239 0.2865 0.088 Uiso 1 1 calc R . .
C5 C 0.6724(5) 0.9756(6) 0.0360(4) 0.052(3) Uani 1 1 d . . .
H5 H 0.6986 1.0253 0.0527 0.062 Uiso 1 1 calc R . .
C6 C 0.6758(6) 0.7568(6) -0.1334(5) 0.065(3) Uani 1 1 d . . .
H6 H 0.6314 0.7249 -0.1534 0.078 Uiso 1 1 calc R . .
C20 C 0.8813(6) 0.2653(6) 0.9712(5) 0.063(3) Uani 1 1 d . . .
H20A H 0.8687 0.2195 0.9944 0.076 Uiso 1 1 calc R . .
H20B H 0.9310 0.2520 0.9668 0.076 Uiso 1 1 calc R . .
C40 C 0.9703(6) 0.0901(8) 0.2522(5) 0.071(3) Uani 1 1 d . . .
H40A H 0.9572 0.1392 0.2252 0.085 Uiso 1 1 calc R . .
H40B H 0.9631 0.0406 0.2257 0.085 Uiso 1 1 calc R . .
C28 C 0.9314(7) 0.0104(8) 0.3290(5) 0.082(4) Uani 1 1 d . . .
H28A H 0.8984 0.0135 0.3544 0.099 Uiso 1 1 calc R . .
H28B H 0.9851 0.0148 0.3570 0.099 Uiso 1 1 calc R . .
C17 C 0.7146(6) 0.2285(7) 0.9513(5) 0.070(3) Uani 1 1 d . . .
H17A H 0.7121 0.1708 0.9365 0.083 Uiso 1 1 calc R . .
H17B H 0.7512 0.2306 0.9937 0.083 Uiso 1 1 calc R . .
C3 C 0.5814(5) 0.8838(8) 0.0022(5) 0.063(3) Uani 1 1 d . . .
H3 H 0.5336 0.8560 -0.0095 0.076 Uiso 1 1 calc R . .
C7 C 0.7272(6) 0.7846(7) -0.1597(5) 0.063(3) Uani 1 1 d . . .
H7 H 0.7263 0.7753 -0.2002 0.075 Uiso 1 1 calc R . .
C37 C 0.9093(7) 0.2434(8) 0.2936(6) 0.089(4) Uani 1 1 d . . .
H37A H 0.8666 0.2400 0.2541 0.106 Uiso 1 1 calc R . .
H37B H 0.9566 0.2564 0.2850 0.106 Uiso 1 1 calc R . .
C24 C 0.8363(5) 0.3343(6) 0.8676(5) 0.061(3) Uani 1 1 d . . .
H24A H 0.7961 0.3312 0.8267 0.073 Uiso 1 1 calc R . .
H24B H 0.8312 0.3887 0.8854 0.073 Uiso 1 1 calc R . .
C29 C 0.9209(7) -0.0742(7) 0.2994(6) 0.085(4) Uani 1 1 d . . .
H29A H 0.9459 -0.0754 0.2682 0.102 Uiso 1 1 calc R . .
H29B H 0.8657 -0.0852 0.2787 0.102 Uiso 1 1 calc R . .
C41 C 1.0550(6) 0.0956(10) 0.2925(6) 0.109(5) Uani 1 1 d . . .
H41A H 1.0628 0.1412 0.3224 0.131 Uiso 1 1 calc R . .
H41B H 1.0716 0.0433 0.3153 0.131 Uiso 1 1 calc R . .
B1 B 0.6644(7) 0.7705(8) -0.0238(6) 0.061(4) Uani 1 1 d . . .
C14 C 0.7740(6) 0.0785(6) 0.7979(5) 0.062(3) Uani 1 1 d . . .
H14A H 0.8276 0.0588 0.8102 0.074 Uiso 1 1 calc R . .
H14B H 0.7476 0.0453 0.8203 0.074 Uiso 1 1 calc R . .
N2 N 0.8328(6) 1.2041(7) 0.1153(5) 0.092(3) Uani 1 1 d . . .
C2 C 0.8515(6) 1.1469(6) 0.0999(4) 0.054(3) Uani 1 1 d . . .
C34 C 0.6957(6) 0.0624(8) 0.2033(6) 0.086(4) Uani 1 1 d . . .
H34A H 0.6912 0.1105 0.1760 0.103 Uiso 1 1 calc R . .
H34B H 0.7007 0.0122 0.1806 0.103 Uiso 1 1 calc R . .
C38 C 0.8932(8) 0.3130(7) 0.3324(6) 0.088(4) Uani 1 1 d . . .
H38A H 0.9287 0.3070 0.3750 0.105 Uiso 1 1 calc R . .
H38B H 0.9045 0.3667 0.3168 0.105 Uiso 1 1 calc R . .
C27 C 0.9914(6) 0.3975(7) 0.8022(6) 0.083(4) Uani 1 1 d . . .
H27A H 1.0341 0.4026 0.8410 0.125 Uiso 1 1 calc R . .
H27B H 0.9924 0.4441 0.7756 0.125 Uiso 1 1 calc R . .
H27C H 0.9960 0.3455 0.7822 0.125 Uiso 1 1 calc R . .
C39 C 0.8125(7) 0.3150(8) 0.3326(6) 0.094(4) Uani 1 1 d . . .
H39A H 0.7770 0.3246 0.2909 0.141 Uiso 1 1 calc R . .
H39B H 0.8074 0.3597 0.3593 0.141 Uiso 1 1 calc R . .
H39C H 0.8005 0.2620 0.3476 0.141 Uiso 1 1 calc R . .
C42 C 1.1023(7) 0.1116(12) 0.2504(8) 0.122(7) Uani 1 1 d . . .
H42A H 1.1572 0.1076 0.2754 0.146 Uiso 1 1 calc R . .
H42B H 1.0909 0.0670 0.2194 0.146 Uiso 1 1 calc R . .
C30 C 0.9550(8) -0.1403(8) 0.3465(6) 0.105(5) Uani 1 1 d . . .
H30A H 0.9341 -0.1347 0.3800 0.126 Uiso 1 1 calc R . .
H30B H 1.0111 -0.1321 0.3641 0.126 Uiso 1 1 calc R . .
C15 C 0.7351(7) 0.0653(8) 0.7299(6) 0.102(5) Uani 1 1 d . . .
H15A H 0.6813 0.0820 0.7179 0.153 Uiso 1 1 calc R . .
H15B H 0.7380 0.0066 0.7202 0.153 Uiso 1 1 calc R . .
H15C H 0.7607 0.0986 0.7075 0.153 Uiso 1 1 calc R . .
C21 C 0.8910(7) 0.3435(9) 1.0089(6) 0.099(5) Uani 1 1 d . . .
H21A H 0.8437 0.3547 1.0180 0.119 Uiso 1 1 calc R . .
H21B H 0.9004 0.3910 0.9856 0.119 Uiso 1 1 calc R . .
C18 C 0.6363(7) 0.2561(8) 0.9497(7) 0.098(5) Uani 1 1 d . . .
H18A H 0.6386 0.3151 0.9615 0.118 Uiso 1 1 calc R . .
H18B H 0.5996 0.2509 0.9074 0.118 Uiso 1 1 calc R . .
C35 C 0.6247(8) 0.0558(9) 0.2185(8) 0.119(5) Uani 1 1 d . . .
H35A H 0.6308 0.0120 0.2489 0.179 Uiso 1 1 calc R . .
H35B H 0.5815 0.0425 0.1815 0.179 Uiso 1 1 calc R . .
H35C H 0.6150 0.1086 0.2352 0.179 Uiso 1 1 calc R . .
C2S C 0.8396(9) 0.6202(9) 0.9562(7) 0.119(5) Uani 1 1 d . . .
H2S1 H 0.8352 0.6526 0.9195 0.178 Uiso 1 1 calc R . .
H2S2 H 0.8899 0.5934 0.9713 0.178 Uiso 1 1 calc R . .
H2S3 H 0.8340 0.6569 0.9878 0.178 Uiso 1 1 calc R . .
C31 C 0.9386(9) -0.2280(9) 0.3198(7) 0.122(6) Uani 1 1 d . . .
H31A H 0.8832 -0.2355 0.3003 0.183 Uiso 1 1 calc R . .
H31B H 0.9584 -0.2686 0.3527 0.183 Uiso 1 1 calc R . .
H31C H 0.9635 -0.2359 0.2895 0.183 Uiso 1 1 calc R . .
C1S C 0.7781(14) 0.5555(13) 0.9406(9) 0.137(7) Uani 1 1 d . . .
C43 C 1.0894(10) 0.1897(12) 0.2192(9) 0.143(8) Uani 1 1 d . . .
H43A H 1.0404 0.1882 0.1853 0.215 Uiso 1 1 calc R . .
H43B H 1.1307 0.2005 0.2031 0.215 Uiso 1 1 calc R . .
H43C H 1.0883 0.2338 0.2478 0.215 Uiso 1 1 calc R . .
C22 C 0.9574(8) 0.3328(10) 1.0674(7) 0.119(6) Uani 1 1 d . . .
H22A H 1.0036 0.3178 1.0579 0.142 Uiso 1 1 calc R . .
H22B H 0.9463 0.2871 1.0914 0.142 Uiso 1 1 calc R . .
N1S N 0.7295(15) 0.5037(12) 0.9285(11) 0.224(11) Uani 1 1 d . . .
C19 C 0.6077(8) 0.2068(10) 0.9915(9) 0.140(7) Uani 1 1 d . . .
H19A H 0.6013 0.1489 0.9781 0.210 Uiso 1 1 calc R . .
H19B H 0.5583 0.2289 0.9906 0.210 Uiso 1 1 calc R . .
H19C H 0.6446 0.2100 1.0332 0.210 Uiso 1 1 calc R . .
C3S C 0.5928(7) 0.0530(10) 0.8373(7) 0.088(4) Uani 1 1 d . . .
N2S N 0.5755(8) 0.1148(9) 0.8161(8) 0.147(6) Uani 1 1 d . . .
C4S C 0.6149(6) -0.0252(7) 0.8666(6) 0.084(4) Uani 1 1 d . . .
H4S1 H 0.6208 -0.0654 0.8371 0.125 Uiso 1 1 calc R . .
H4S2 H 0.5753 -0.0446 0.8824 0.125 Uiso 1 1 calc R . .
H4S3 H 0.6635 -0.0194 0.9005 0.125 Uiso 1 1 calc R . .
H1A H 0.624(4) 0.734(4) -0.037(3) 0.018(18) Uiso 1 1 d . . .
N3S N 0.852(3) 0.9620(14) 0.4360(16) 0.63(5) Uani 1 1 d D . .
C5S C 0.796(2) 0.920(3) 0.423(2) 0.37(3) Uani 1 1 d D . .
C6S C 0.734(3) 0.886(3) 0.363(2) 0.48(5) Uani 1 1 d D . .
H6S1 H 0.6916 0.8622 0.3733 0.715 Uiso 1 1 calc R . .
H6S2 H 0.7571 0.8437 0.3450 0.715 Uiso 1 1 calc R . .
H6S3 H 0.7154 0.9318 0.3343 0.715 Uiso 1 1 calc R . .

loop_
_atom_site_aniso_label
_atom_site_aniso_U_11
_atom_site_aniso_U_22
_atom_site_aniso_U_33
_atom_site_aniso_U_23
_atom_site_aniso_U_13
_atom_site_aniso_U_12
C23 0.20(2) 0.28(3) 0.22(3) -0.17(2) 0.01(2) -0.06(2)
Fe2 0.0405(7) 0.0430(8) 0.0330(7) -0.0043(6) 0.0054(6) -0.0021(6)
Fe3 0.0332(7) 0.0427(8) 0.0282(7) -0.0031(6) 0.0011(5) -0.0046(5)
Fe1 0.0322(7) 0.0483(8) 0.0275(7) -0.0007(6) -0.0008(5) 0.0008(6)
V1 0.0299(8) 0.0411(9) 0.0246(8) 0.0007(6) -0.0020(6) -0.0015(6)
S1 0.0369(12) 0.0438(13) 0.0341(13) -0.0027(10) 0.0015(10) 0.0013(10)
S2 0.0358(12) 0.0444(13) 0.0319(13) 0.0032(10) 0.0001(10) -0.0017(10)
S3 0.0344(12) 0.0488(14) 0.0313(13) 0.0000(10) 0.0039(10) 0.0005(10)
S4 0.0362(12) 0.0534(14) 0.0307(13) -0.0067(11) 0.0008(10) -0.0112(10)
N4 0.029(4) 0.055(5) 0.036(5) 0.005(4) 0.000(3) 0.002(4)
N8 0.035(4) 0.037(4) 0.041(5) 0.010(3) 0.006(4) -0.001(3)
N6 0.046(5) 0.050(5) 0.022(4) -0.006(3) 0.002(3) -0.008(4)
N9 0.038(4) 0.046(5) 0.058(6) 0.010(4) 0.005(4) 0.004(3)
N5 0.046(5) 0.053(5) 0.048(6) -0.009(4) 0.003(4) -0.021(4)
N7 0.051(5) 0.056(5) 0.045(5) 0.004(4) 0.011(4) -0.011(4)
N3 0.035(5) 0.065(6) 0.044(5) 0.004(4) 0.000(4) -0.007(4)
N10 0.071(6) 0.078(7) 0.048(6) -0.016(5) 0.005(5) 0.006(5)
C32 0.054(6) 0.065(7) 0.051(7) -0.016(5) 0.012(5) -0.001(5)
C10 0.075(8) 0.062(7) 0.060(8) 0.011(6) 0.018(6) -0.001(6)
C4 0.040(6) 0.103(10) 0.065(8) 0.009(7) 0.019(5) 0.022(6)
C26 0.060(7) 0.058(7) 0.092(10) 0.023(6) 0.025(7) 0.005(5)
C1 0.035(5) 0.057(6) 0.026(5) 0.005(4) -0.002(4) -0.002(4)
C8 0.042(5) 0.054(6) 0.035(6) -0.003(5) 0.005(4) -0.007(4)
C12 0.047(6) 0.047(6) 0.053(7) 0.014(5) 0.010(5) -0.003(4)
C13 0.062(7) 0.056(7) 0.066(8) 0.010(6) 0.013(6) -0.008(5)
C36 0.074(8) 0.082(9) 0.064(8) -0.027(7) 0.011(6) -0.003(6)
C9 0.072(8) 0.058(7) 0.058(8) -0.006(6) 0.020(6) -0.023(6)
C16 0.039(6) 0.055(6) 0.082(9) 0.002(6) 0.018(6) 0.006(5)
C25 0.053(6) 0.042(6) 0.074(8) 0.012(5) 0.018(6) 0.002(5)
N1 0.056(6) 0.096(7) 0.055(7) 0.017(5) 0.008(5) 0.013(5)
C11 0.048(6) 0.050(6) 0.052(7) 0.006(5) 0.009(5) 0.005(5)
C33 0.066(8) 0.090(9) 0.070(9) -0.012(7) 0.031(7) 0.003(6)
C5 0.034(5) 0.066(7) 0.050(7) 0.011(5) 0.008(5) 0.007(5)
C6 0.056(7) 0.075(8) 0.041(7) -0.019(6) -0.012(5) -0.012(6)
C20 0.055(7) 0.066(7) 0.060(8) -0.001(6) 0.009(6) 0.006(5)
C40 0.052(6) 0.111(10) 0.050(7) -0.036(7) 0.020(6) -0.002(6)
C28 0.093(9) 0.092(9) 0.058(8) -0.005(7) 0.021(7) 0.028(7)
C17 0.052(7) 0.078(8) 0.074(9) 0.021(6) 0.016(6) 0.010(6)
C3 0.031(6) 0.094(9) 0.056(7) 0.006(6) 0.005(5) -0.001(6)
C7 0.055(7) 0.086(8) 0.040(7) -0.020(6) 0.009(5) -0.006(6)
C37 0.087(9) 0.089(10) 0.110(12) -0.037(9) 0.059(9) -0.021(7)
C24 0.050(6) 0.037(6) 0.089(9) 0.008(5) 0.017(6) 0.004(5)
C29 0.103(10) 0.076(8) 0.070(9) -0.019(7) 0.023(8) 0.022(7)
C41 0.050(7) 0.170(15) 0.097(11) -0.060(10) 0.012(8) -0.012(8)
B1 0.050(8) 0.064(9) 0.057(9) 0.002(7) 0.004(7) -0.030(7)
C14 0.055(6) 0.070(7) 0.059(8) -0.005(6) 0.017(6) -0.013(5)
N2 0.124(9) 0.076(7) 0.077(8) 0.001(6) 0.035(7) 0.016(7)
C2 0.072(7) 0.045(6) 0.035(6) -0.005(5) 0.007(5) 0.005(5)
C34 0.055(7) 0.107(10) 0.103(11) -0.027(8) 0.036(8) -0.009(7)
C38 0.108(11) 0.074(9) 0.085(10) -0.028(7) 0.039(8) -0.001(7)
C27 0.079(9) 0.084(9) 0.095(10) 0.030(7) 0.040(8) 0.009(7)
C39 0.107(11) 0.085(10) 0.108(12) -0.018(8) 0.060(9) 0.004(8)
C42 0.046(8) 0.168(16) 0.147(17) -0.108(14) 0.028(9) -0.027(10)
C30 0.128(12) 0.082(10) 0.089(11) -0.002(8) 0.015(9) 0.033(8)
C15 0.097(10) 0.091(10) 0.099(12) -0.009(8) 0.011(9) -0.033(8)
C21 0.071(8) 0.116(11) 0.095(11) -0.036(9) 0.009(8) 0.000(8)
C18 0.061(8) 0.098(10) 0.149(14) 0.040(9) 0.054(9) 0.019(7)
C35 0.083(10) 0.117(12) 0.149(16) -0.018(10) 0.029(10) -0.007(9)
C2S 0.140(14) 0.095(12) 0.128(15) -0.006(10) 0.055(12) -0.013(10)
C31 0.144(14) 0.088(11) 0.129(15) -0.007(10) 0.040(11) 0.009(9)
C1S 0.21(2) 0.108(15) 0.105(15) 0.027(12) 0.065(15) 0.052(14)
C43 0.135(15) 0.163(17) 0.165(19) -0.104(16) 0.095(14) -0.082(14)
C22 0.088(10) 0.167(15) 0.085(12) -0.030(11) 0.010(9) -0.043(10)
N1S 0.33(3) 0.121(15) 0.26(3) -0.039(15) 0.14(2) -0.075(16)
C19 0.076(10) 0.169(16) 0.20(2) 0.066(14) 0.077(12) 0.015(10)
C3S 0.069(8) 0.104(12) 0.082(10) 0.010(9) 0.015(7) 0.007(8)
N2S 0.116(11) 0.133(13) 0.179(16) 0.063(12) 0.035(10) 0.028(9)
C4S 0.062(7) 0.096(10) 0.076(9) 0.019(8) 0.003(6) -0.003(7)
N3S 1.41(12) 0.14(2) 0.84(8) 0.25(3) 1.02(9) 0.33(4)
C5S 0.52(7) 0.17(3) 0.65(9) 0.17(5) 0.50(7) 0.11(4)
C6S 0.81(13) 0.23(6) 0.60(9) 0.21(6) 0.50(9) 0.11(6)

loop_
_atom_type_symbol
_atom_type_description
_atom_type_scat_dispersion_real
_atom_type_scat_dispersion_imag
_atom_type_scat_source
C C 0.0033 0.0016 'International Tables Vol C Tables 4.2.6.8 and 6.1.1.4'
H H 0.0000 0.0000 'International Tables Vol C Tables 4.2.6.8 and 6.1.1.4'
B B 0.0013 0.0007 'International Tables Vol C Tables 4.2.6.8 and 6.1.1.4'
N N 0.0061 0.0033 'International Tables Vol C Tables 4.2.6.8 and 6.1.1.4'
S S 0.1246 0.1234 'International Tables Vol C Tables 4.2.6.8 and 6.1.1.4'
V V 0.3005 0.5294 'International Tables Vol C Tables 4.2.6.8 and 6.1.1.4'
Fe Fe 0.3463 0.8444 'International Tables Vol C Tables 4.2.6.8 and 6.1.1.4'

loop_
_geom_angle_atom_site_label_1
_geom_angle_atom_site_label_2
_geom_angle_atom_site_label_3
_geom_angle
_geom_angle_site_symmetry_1
_geom_angle_site_symmetry_3
_geom_angle_publ_flag
C2 Fe2 S2 114.9(3) . . ?
C2 Fe2 S3 107.6(3) . . ?
S2 Fe2 S3 108.13(9) . . ?
C2 Fe2 S4 112.5(3) . . ?
S2 Fe2 S4 104.17(10) . . ?
S3 Fe2 S4 109.39(9) . . ?
C2 Fe2 Fe1 141.5(3) . . ?
S2 Fe2 Fe1 103.56(8) . . ?
S3 Fe2 Fe1 55.33(7) . . ?
S4 Fe2 Fe1 56.90(7) . . ?
C2 Fe2 Fe3 147.9(3) . . ?
S2 Fe2 Fe3 53.13(7) . . ?
S3 Fe2 Fe3 104.50(8) . . ?
S4 Fe2 Fe3 54.92(6) . . ?
Fe1 Fe2 Fe3 61.44(5) . . ?
C2 Fe2 V1 141.4(3) . . ?
S2 Fe2 V1 55.64(7) . . ?
S3 Fe2 V1 54.79(7) . . ?
S4 Fe2 V1 105.94(8) . . ?
Fe1 Fe2 V1 61.78(5) . . ?
Fe3 Fe2 V1 61.81(5) . . ?
S1 Fe3 S2 107.70(9) . . ?
S1 Fe3 S4 114.76(10) . 3_775 ?
S2 Fe3 S4 113.53(10) . 3_775 ?
S1 Fe3 S4 104.63(9) . . ?
S2 Fe3 S4 104.16(10) . . ?
S4 Fe3 S4 111.17(8) 3_775 . ?
S1 Fe3 Fe3 126.26(9) . 3_775 ?
S2 Fe3 Fe3 124.57(10) . 3_775 ?
S4 Fe3 Fe3 56.88(7) 3_775 3_775 ?
S4 Fe3 Fe3 54.29(7) . 3_775 ?
S1 Fe3 Fe1 53.25(7) . . ?
S2 Fe3 Fe1 99.85(8) . . ?
S4 Fe3 Fe1 146.53(8) 3_775 . ?
S4 Fe3 Fe1 55.15(7) . . ?
Fe3 Fe3 Fe1 102.30(7) 3_775 . ?
S1 Fe3 Fe2 99.92(8) . . ?
S2 Fe3 Fe2 53.06(7) . . ?
S4 Fe3 Fe2 145.28(8) 3_775 . ?
S4 Fe3 Fe2 54.98(7) . . ?
Fe3 Fe3 Fe2 101.55(7) 3_775 . ?
Fe1 Fe3 Fe2 57.06(5) . . ?
S1 Fe3 V1 54.76(7) . . ?
S2 Fe3 V1 54.49(7) . . ?
S4 Fe3 V1 144.94(8) 3_775 . ?
S4 Fe3 V1 103.87(8) . . ?
Fe3 Fe3 V1 158.14(8) 3_775 . ?
Fe1 Fe3 V1 59.47(5) . . ?
Fe2 Fe3 V1 59.27(5) . . ?
C1 Fe1 S1 121.7(3) . . ?
C1 Fe1 S3 102.7(3) . . ?
S1 Fe1 S3 108.01(9) . . ?
C1 Fe1 S4 110.5(3) . . ?
S1 Fe1 S4 104.31(10) . . ?
S3 Fe1 S4 109.30(9) . . ?
C1 Fe1 Fe2 134.6(3) . . ?
S1 Fe1 Fe2 103.56(8) . . ?
S3 Fe1 Fe2 55.44(7) . . ?
S4 Fe1 Fe2 56.69(7) . . ?
C1 Fe1 Fe3 152.2(3) . . ?
S1 Fe1 Fe3 53.15(7) . . ?
S3 Fe1 Fe3 104.64(8) . . ?
S4 Fe1 Fe3 54.90(6) . . ?
Fe2 Fe1 Fe3 61.50(5) . . ?
C1 Fe1 V1 142.6(3) . . ?
S1 Fe1 V1 55.75(7) . . ?
S3 Fe1 V1 54.69(7) . . ?
S4 Fe1 V1 105.55(7) . . ?
Fe2 Fe1 V1 61.49(5) . . ?
Fe3 Fe1 V1 61.73(5) . . ?
N4 V1 N8 80.6(3) . . ?
N4 V1 N6 80.8(3) . . ?
N8 V1 N6 81.0(3) . . ?
N4 V1 S3 85.8(2) . . ?
N8 V1 S3 87.7(2) . . ?
N6 V1 S3 163.7(2) . . ?
N4 V1 S2 88.4(2) . . ?
N8 V1 S2 164.08(19) . . ?
N6 V1 S2 85.9(2) . . ?
S3 V1 S2 103.01(10) . . ?
N4 V1 S1 165.4(2) . . ?
N8 V1 S1 87.83(19) . . ?
N6 V1 S1 88.7(2) . . ?
S3 V1 S1 102.68(9) . . ?
S2 V1 S1 100.99(10) . . ?
N4 V1 Fe2 97.7(2) . . ?
N8 V1 Fe2 140.5(2) . . ?
N6 V1 Fe2 138.0(2) . . ?
S3 V1 Fe2 52.95(7) . . ?
S2 V1 Fe2 52.15(7) . . ?
S1 V1 Fe2 96.90(7) . . ?
N4 V1 Fe1 138.4(2) . . ?
N8 V1 Fe1 99.07(18) . . ?
N6 V1 Fe1 140.6(2) . . ?
S3 V1 Fe1 52.76(7) . . ?
S2 V1 Fe1 96.80(7) . . ?
S1 V1 Fe1 52.12(7) . . ?
Fe2 V1 Fe1 56.73(4) . . ?
N4 V1 Fe3 139.6(2) . . ?
N8 V1 Fe3 138.99(19) . . ?
N6 V1 Fe3 95.5(2) . . ?
S3 V1 Fe3 100.67(8) . . ?
S2 V1 Fe3 51.19(7) . . ?
S1 V1 Fe3 51.17(7) . . ?
Fe2 V1 Fe3 58.92(5) . . ?
Fe1 V1 Fe3 58.80(5) . . ?
Fe3 S1 Fe1 73.60(8) . . ?
Fe3 S1 V1 74.07(8) . . ?
Fe1 S1 V1 72.13(8) . . ?
Fe2 S2 Fe3 73.82(8) . . ?
Fe2 S2 V1 72.22(8) . . ?
Fe3 S2 V1 74.32(8) . . ?
Fe1 S3 Fe2 69.24(8) . . ?
Fe1 S3 V1 72.55(8) . . ?
Fe2 S3 V1 72.26(8) . . ?
Fe3 S4 Fe3 68.83(8) 3_775 . ?
Fe3 S4 Fe2 125.65(10) 3_775 . ?
Fe3 S4 Fe2 70.10(7) . . ?
Fe3 S4 Fe1 126.51(11) 3_775 . ?
Fe3 S4 Fe1 69.96(7) . . ?
Fe2 S4 Fe1 66.41(7) . . ?
C5 N4 N3 105.8(7) . . ?
C5 N4 V1 130.8(6) . . ?
N3 N4 V1 123.1(6) . . ?
C11 N8 N7 105.7(7) . . ?
C11 N8 V1 131.1(6) . . ?
N7 N8 V1 123.1(5) . . ?
C8 N6 N5 106.7(7) . . ?
C8 N6 V1 130.5(6) . . ?
N5 N6 V1 122.9(6) . . ?
C12 N9 C16 111.3(7) . . ?
C12 N9 C24 110.4(8) . . ?
C16 N9 C24 106.7(7) . . ?
C12 N9 C20 105.3(7) . . ?
C16 N9 C20 111.2(8) . . ?
C24 N9 C20 112.0(7) . . ?
N6 N5 C6 108.6(8) . . ?
N6 N5 B1 118.8(8) . . ?
C6 N5 B1 132.6(9) . . ?
C9 N7 N8 110.1(8) . . ?
C9 N7 B1 131.4(9) . . ?
N8 N7 B1 118.5(8) . . ?
C3 N3 N4 110.5(8) . . ?
C3 N3 B1 130.6(9) . . ?
N4 N3 B1 118.9(8) . . ?
C32 N10 C28 110.9(9) . . ?
C32 N10 C36 110.6(8) . . ?
C28 N10 C36 107.6(9) . . ?
C32 N10 C40 105.3(8) . . ?
C28 N10 C40 110.8(9) . . ?
C36 N10 C40 111.6(9) . . ?
N10 C32 C33 118.0(9) . . ?
C9 C10 C11 104.9(9) . . ?
C3 C4 C5 106.7(10) . . ?
C27 C26 C25 113.2(8) . . ?
N1 C1 Fe1 175.6(9) . . ?
N6 C8 C7 111.1(9) . . ?
C13 C12 N9 117.7(8) . . ?
C12 C13 C14 111.2(8) . . ?
C37 C36 N10 116.5(10) . . ?
N7 C9 C10 107.8(9) . . ?
N9 C16 C17 116.4(8) . . ?
C24 C25 C26 110.3(8) . . ?
N8 C11 C10 111.3(9) . . ?
C32 C33 C34 109.3(9) . . ?
N4 C5 C4 109.7(9) . . ?
N5 C6 C7 109.3(9) . . ?
C21 C20 N9 116.4(9) . . ?
N10 C40 C41 115.1(9) . . ?
N10 C28 C29 117.3(10) . . ?
C18 C17 C16 109.2(9) . . ?
N3 C3 C4 107.4(9) . . ?
C6 C7 C8 104.3(9) . . ?
C36 C37 C38 111.6(11) . . ?
C25 C24 N9 116.9(7) . . ?
C28 C29 C30 110.8(11) . . ?
C42 C41 C40 108.1(11) . . ?
N7 B1 N5 107.8(9) . . ?
N7 B1 N3 108.5(9) . . ?
N5 B1 N3 109.7(9) . . ?
C15 C14 C13 111.7(10) . . ?
N2 C2 Fe2 176.9(11) . . ?
C35 C34 C33 113.6(12) . . ?
C39 C38 C37 114.5(10) . . ?
C43 C42 C41 115.9(14) . . ?
C29 C30 C31 112.7(12) . . ?
C20 C21 C22 109.1(11) . . ?
C19 C18 C17 112.7(10) . . ?
N1S C1S C2S 180(3) . . ?
C21 C22 C23 111.3(15) . . ?
N2S C3S C4S 177.9(19) . . ?
N3S C5S C6S 137(6) . . ?

loop_
_geom_bond_atom_site_label_1
_geom_bond_atom_site_label_2
_geom_bond_distance
_geom_bond_site_symmetry_2
_geom_bond_publ_flag
C23 C22 1.52(2) . ?
Fe2 C2 2.063(11) . ?
Fe2 S2 2.249(3) . ?
Fe2 S3 2.272(3) . ?
Fe2 S4 2.353(3) . ?
Fe2 Fe1 2.5802(18) . ?
Fe2 Fe3 2.7018(19) . ?
Fe2 V1 2.7117(19) . ?
Fe3 S1 2.252(3) . ?
Fe3 S2 2.251(3) . ?
Fe3 S4 2.280(3) 3_775 ?
Fe3 S4 2.352(2) . ?
Fe3 Fe3 2.618(2) 3_775 ?
Fe3 Fe1 2.7002(19) . ?
Fe3 V1 2.7805(19) . ?
Fe1 C1 2.059(9) . ?
Fe1 S1 2.255(3) . ?
Fe1 S3 2.269(3) . ?
Fe1 S4 2.359(3) . ?
Fe1 V1 2.7192(17) . ?
V1 N4 2.187(7) . ?
V1 N8 2.194(7) . ?
V1 N6 2.195(7) . ?
V1 S3 2.326(3) . ?
V1 S2 2.351(3) . ?
V1 S1 2.362(3) . ?
S4 Fe3 2.280(3) 3_775 ?
N4 C5 1.323(11) . ?
N4 N3 1.358(10) . ?
N8 C11 1.324(11) . ?
N8 N7 1.358(9) . ?
N6 C8 1.337(11) . ?
N6 N5 1.361(9) . ?
N9 C12 1.512(11) . ?
N9 C16 1.521(11) . ?
N9 C24 1.518(12) . ?
N9 C20 1.529(12) . ?
N5 C6 1.352(12) . ?
N5 B1 1.534(15) . ?
N7 C9 1.337(12) . ?
N7 B1 1.544(14) . ?
N3 C3 1.335(12) . ?
N3 B1 1.525(15) . ?
N10 C32 1.506(12) . ?
N10 C28 1.515(14) . ?
N10 C36 1.507(13) . ?
N10 C40 1.527(13) . ?
C32 C33 1.510(13) . ?
C10 C9 1.374(14) . ?
C10 C11 1.372(13) . ?
C4 C3 1.343(14) . ?
C4 C5 1.380(13) . ?
C26 C27 1.506(13) . ?
C26 C25 1.524(13) . ?
C1 N1 1.098(11) . ?
C8 C7 1.380(12) . ?
C12 C13 1.501(13) . ?
C13 C14 1.511(13) . ?
C36 C37 1.514(16) . ?
C16 C17 1.526(14) . ?
C25 C24 1.498(13) . ?
C33 C34 1.519(15) . ?
C6 C7 1.376(14) . ?
C20 C21 1.514(15) . ?
C40 C41 1.536(14) . ?
C28 C29 1.513(15) . ?
C17 C18 1.514(14) . ?
C37 C38 1.536(15) . ?
C29 C30 1.506(16) . ?
C41 C42 1.55(2) . ?
C14 C15 1.513(15) . ?
N2 C2 1.092(12) . ?
C34 C35 1.486(16) . ?
C38 C39 1.505(15) . ?
C42 C43 1.44(2) . ?
C30 C31 1.535(17) . ?
C21 C22 1.503(17) . ?
C18 C19 1.490(17) . ?
C2S C1S 1.50(3) . ?
C1S N1S 1.19(3) . ?
C3S N2S 1.111(16) . ?
C3S C4S 1.429(17) . ?
N3S C5S 1.20(2) . ?
C5S C6S 1.57(2) . ?
